data_4302174
loop_
_publ_author_name
'Reena Singh'
'Atanu Banerjee'
'Enrique Colacio'
'Kajal Krishna Rajak'

_publ_section_title
;
Enantiopure Tetranuclear Iron(III) Complexes Using Chiral Reduced Schiff
Base Ligands: Synthesis, Structure, Spectroscopy, Magnetic Properties, and
DFT Studies
;
_journal_name_full 'Inorganic Chemistry'
_journal_page_first 4753
_journal_page_last 4762
_journal_paper_doi 10.1021/ic802206q
_journal_volume 48
_journal_year 2009
_chemical_formula_sum 'C79 H122 Fe4 N6 O15'
_chemical_formula_weight 1619.23
_chemical_name_systematic
;
 ?
;
_space_group_IT_number 18
_symmetry_cell_setting orthorhombic
_symmetry_space_group_name_Hall 'P 2 2ab'
_symmetry_space_group_name_H-M 'P 21 21 2'
_atom_sites_solution_hydrogens geom
_atom_sites_solution_primary direct
_atom_sites_solution_secondary difmap
_audit_creation_method SHELXL-97
_cell_angle_alpha 90.00
_cell_angle_beta 90.00
_cell_angle_gamma 90.00
_cell_formula_units_Z 4
_cell_length_a 22.704(5)
_cell_length_b 28.963(6)
_cell_length_c 12.929(3)
_cell_measurement_temperature 100(2)
_cell_measurement_theta_max 25.0
_cell_measurement_theta_min 1.14
_cell_volume 8502(3)
_computing_structure_refinement 'SHELXL-97 (Sheldrick, 1997)'
_computing_structure_solution 'SHELXS-97 (Sheldrick, 1990)'
_diffrn_ambient_temperature 100(2)
_diffrn_measured_fraction_theta_full 1.000
_diffrn_measured_fraction_theta_max 1.000
_diffrn_radiation_monochromator graphite
_diffrn_radiation_source 'fine-focus sealed tube'
_diffrn_radiation_type MoK\a
_diffrn_radiation_wavelength 0.71073
_diffrn_reflns_av_R_equivalents 0.0551
_diffrn_reflns_av_sigmaI/netI 0.0345
_diffrn_reflns_limit_h_max 27
_diffrn_reflns_limit_h_min -27
_diffrn_reflns_limit_k_max 34
_diffrn_reflns_limit_k_min -34
_diffrn_reflns_limit_l_max 15
_diffrn_reflns_limit_l_min -14
_diffrn_reflns_number 93887
_diffrn_reflns_theta_full 25.00
_diffrn_reflns_theta_max 25.00
_diffrn_reflns_theta_min 1.14
_exptl_absorpt_coefficient_mu 0.732
_exptl_absorpt_correction_T_max 0.752
_exptl_absorpt_correction_T_min 0.695
_exptl_absorpt_correction_type multi-scan
_exptl_absorpt_process_details (SADABS;Sheldrik,1997)
_exptl_crystal_colour red
_exptl_crystal_density_diffrn 1.265
_exptl_crystal_density_method 'not measured'
_exptl_crystal_description parallelopiped
_exptl_crystal_F_000 3448
_exptl_crystal_size_max 0.30
_exptl_crystal_size_mid 0.25
_exptl_crystal_size_min 0.20
_refine_diff_density_max 1.533
_refine_diff_density_min -0.804
_refine_diff_density_rms 0.097
_refine_ls_abs_structure_details 'Flack H D (1983), Acta Cryst. A39, 876-881'
_refine_ls_abs_structure_Flack -0.011(15)
_refine_ls_extinction_method none
_refine_ls_goodness_of_fit_ref 1.076
_refine_ls_hydrogen_treatment none
_refine_ls_matrix_type full
_refine_ls_number_parameters 937
_refine_ls_number_reflns 14989
_refine_ls_number_restraints 0
_refine_ls_restrained_S_all 1.076
_refine_ls_R_factor_all 0.0566
_refine_ls_R_factor_gt 0.0490
_refine_ls_shift/su_max 0.001
_refine_ls_shift/su_mean 0.000
_refine_ls_structure_factor_coef Fsqd
_refine_ls_weighting_details 'calc w=1/[\s^2^(Fo^2^)+(0.0795P)^2^+13.2334P] where P=(Fo^2^+2Fc^2^)/3'
_refine_ls_weighting_scheme calc
_refine_ls_wR_factor_gt 0.1369
_refine_ls_wR_factor_ref 0.1447
_reflns_number_gt 13553
_reflns_number_total 14989
_reflns_threshold_expression >2sigma(I)
_cod_data_source_file ic802206q_si_002.cif
_cod_data_source_block 2(P21212)
_cod_database_code 4302174

loop_
_symmetry_equiv_pos_as_xyz
'x, y, z'
'-x, -y, z'
'-x+1/2, y+1/2, -z'
'x+1/2, -y+1/2, -z'

loop_
_atom_site_label
_atom_site_type_symbol
_atom_site_fract_x
_atom_site_fract_y
_atom_site_fract_z
_atom_site_U_iso_or_equiv
_atom_site_adp_type
_atom_site_occupancy
_atom_site_symmetry_multiplicity
_atom_site_calc_flag
_atom_site_refinement_flags
_atom_site_disorder_assembly
_atom_site_disorder_group
C1 C 0.53223(19) 0.84646(16) -0.4451(4) 0.0266(10) Uani 1 1 d . . .
C2 C 0.5444(2) 0.85708(19) -0.5484(4) 0.0356(12) Uani 1 1 d . . .
H2 H 0.5646 0.8359 -0.5891 0.043 Uiso 1 1 calc R . .
C3 C 0.5269(3) 0.8983(2) -0.5905(5) 0.0432(14) Uani 1 1 d . . .
H3 H 0.5353 0.9047 -0.6594 0.052 Uiso 1 1 calc R . .
C4 C 0.4969(3) 0.9303(2) -0.5317(5) 0.0510(16) Uani 1 1 d . . .
H4 H 0.4852 0.9582 -0.5607 0.061 Uiso 1 1 calc R . .
C5 C 0.4844(2) 0.92043(18) -0.4280(5) 0.0390(13) Uani 1 1 d . . .
H5 H 0.4647 0.9421 -0.3878 0.047 Uiso 1 1 calc R . .
C6 C 0.5012(2) 0.87824(17) -0.3844(4) 0.0292(11) Uani 1 1 d . . .
C7 C 0.4856(2) 0.86716(17) -0.2753(4) 0.0308(11) Uani 1 1 d . . .
H7A H 0.4678 0.8940 -0.2432 0.037 Uiso 1 1 calc R . .
H7B H 0.4569 0.8423 -0.2743 0.037 Uiso 1 1 calc R . .
C8 C 0.58571(19) 0.88848(15) -0.2083(4) 0.0247(10) Uani 1 1 d . . .
H8A H 0.5941 0.8996 -0.2784 0.030 Uiso 1 1 calc R . .
C9 C 0.6390(2) 0.86263(15) -0.1704(4) 0.0260(10) Uani 1 1 d . . .
H9A H 0.6736 0.8822 -0.1749 0.031 Uiso 1 1 calc R . .
H9B H 0.6336 0.8538 -0.0986 0.031 Uiso 1 1 calc R . .
C10 C 0.5694(2) 0.93026(17) -0.1417(4) 0.0319(11) Uani 1 1 d . . .
H10A H 0.5327 0.9431 -0.1674 0.038 Uiso 1 1 calc R . .
H10B H 0.5624 0.9197 -0.0715 0.038 Uiso 1 1 calc R . .
C11 C 0.6149(2) 0.96839(18) -0.1386(5) 0.0426(14) Uani 1 1 d . . .
H11A H 0.6505 0.9556 -0.1066 0.051 Uiso 1 1 calc R . .
C12 C 0.6319(4) 0.9859(3) -0.2439(7) 0.076(2) Uani 1 1 d . . .
H12A H 0.6610 1.0097 -0.2369 0.113 Uiso 1 1 calc R . .
H12B H 0.5977 0.9982 -0.2779 0.113 Uiso 1 1 calc R . .
H12C H 0.6477 0.9610 -0.2842 0.113 Uiso 1 1 calc R . .
C13 C 0.5943(3) 1.0080(2) -0.0710(7) 0.064(2) Uani 1 1 d . . .
H13A H 0.5836 0.9964 -0.0041 0.096 Uiso 1 1 calc R . .
H13B H 0.5608 1.0226 -0.1024 0.096 Uiso 1 1 calc R . .
H13C H 0.6256 1.0301 -0.0638 0.096 Uiso 1 1 calc R . .
C14 C 0.5249(2) 0.72538(17) -0.1100(4) 0.0314(11) Uani 1 1 d . . .
C15 C 0.5335(2) 0.7146(2) -0.0053(4) 0.0406(13) Uani 1 1 d . . .
H15 H 0.5506 0.7362 0.0387 0.049 Uiso 1 1 calc R . .
C16 C 0.5167(3) 0.6718(2) 0.0330(5) 0.0481(15) Uani 1 1 d . . .
H16 H 0.5228 0.6648 0.1024 0.058 Uiso 1 1 calc R . .
C17 C 0.4913(3) 0.6398(2) -0.0302(6) 0.0534(17) Uani 1 1 d . . .
H17 H 0.4806 0.6111 -0.0043 0.064 Uiso 1 1 calc R . .
C18 C 0.4816(2) 0.65023(19) -0.1327(5) 0.0450(15) Uani 1 1 d . . .
H18 H 0.4640 0.6284 -0.1754 0.054 Uiso 1 1 calc R . .
C19 C 0.4974(2) 0.69245(18) -0.1729(4) 0.0344(12) Uani 1 1 d . . .
C20 C 0.4869(2) 0.70428(18) -0.2846(5) 0.0370(12) Uani 1 1 d . . .
H20A H 0.4703 0.6777 -0.3197 0.044 Uiso 1 1 calc R . .
H20B H 0.4584 0.7292 -0.2888 0.044 Uiso 1 1 calc R . .
C21 C 0.5894(2) 0.68292(16) -0.3363(4) 0.0290(11) Uani 1 1 d . . .
H21A H 0.5936 0.6716 -0.2652 0.035 Uiso 1 1 calc R . .
C22 C 0.6453(2) 0.70821(15) -0.3650(4) 0.0280(10) Uani 1 1 d . . .
H22A H 0.6793 0.6885 -0.3535 0.034 Uiso 1 1 calc R . .
H22B H 0.6444 0.7168 -0.4375 0.034 Uiso 1 1 calc R . .
C23 C 0.5768(2) 0.64130(17) -0.4067(5) 0.0380(12) Uani 1 1 d . . .
H23A H 0.5389 0.6284 -0.3877 0.046 Uiso 1 1 calc R . .
H23B H 0.5737 0.6522 -0.4775 0.046 Uiso 1 1 calc R . .
C24 C 0.6225(3) 0.60296(19) -0.4031(5) 0.0448(14) Uani 1 1 d . . .
H24A H 0.6603 0.6162 -0.4244 0.054 Uiso 1 1 calc R . .
C25 C 0.6304(4) 0.5834(3) -0.2946(6) 0.072(2) Uani 1 1 d . . .
H25A H 0.6405 0.6080 -0.2479 0.107 Uiso 1 1 calc R . .
H25B H 0.6613 0.5608 -0.2950 0.107 Uiso 1 1 calc R . .
H25C H 0.5943 0.5693 -0.2724 0.107 Uiso 1 1 calc R . .
C26 C 0.6067(3) 0.5652(2) -0.4803(7) 0.069(2) Uani 1 1 d . . .
H26A H 0.6028 0.5785 -0.5480 0.103 Uiso 1 1 calc R . .
H26B H 0.5702 0.5511 -0.4604 0.103 Uiso 1 1 calc R . .
H26C H 0.6373 0.5423 -0.4811 0.103 Uiso 1 1 calc R . .
C27 C 0.8844(2) 0.72829(16) -0.0258(4) 0.0290(10) Uani 1 1 d . . .
C28 C 0.9313(2) 0.71185(18) -0.0843(4) 0.0340(11) Uani 1 1 d . . .
H28 H 0.9465 0.7298 -0.1377 0.041 Uiso 1 1 calc R . .
C29 C 0.9555(2) 0.66936(19) -0.0638(5) 0.0437(15) Uani 1 1 d . . .
H29 H 0.9869 0.6588 -0.1034 0.052 Uiso 1 1 calc R . .
C30 C 0.9334(3) 0.64201(18) 0.0157(5) 0.0451(15) Uani 1 1 d . . .
H30 H 0.9493 0.6130 0.0283 0.054 Uiso 1 1 calc R . .
C31 C 0.8882(3) 0.65811(19) 0.0750(5) 0.0409(14) Uani 1 1 d . . .
H31 H 0.8736 0.6400 0.1286 0.049 Uiso 1 1 calc R . .
C32 C 0.8634(2) 0.70185(17) 0.0559(4) 0.0335(12) Uani 1 1 d . . .
C33 C 0.8150(2) 0.71998(19) 0.1239(4) 0.0353(11) Uani 1 1 d . . .
H33A H 0.8030 0.6961 0.1720 0.042 Uiso 1 1 calc R . .
H33B H 0.8297 0.7459 0.1637 0.042 Uiso 1 1 calc R . .
C34 C 0.7355(2) 0.69740(15) 0.0008(4) 0.0261(10) Uani 1 1 d . . .
H34A H 0.7665 0.6816 -0.0385 0.031 Uiso 1 1 calc R . .
C35 C 0.6954(2) 0.72091(16) -0.0747(4) 0.0275(10) Uani 1 1 d . . .
H35A H 0.6810 0.6989 -0.1252 0.033 Uiso 1 1 calc R . .
H35B H 0.6619 0.7341 -0.0388 0.033 Uiso 1 1 calc R . .
C36 C 0.7028(2) 0.66103(17) 0.0657(4) 0.0348(12) Uani 1 1 d . . .
H36A H 0.7257 0.6543 0.1272 0.042 Uiso 1 1 calc R . .
H36B H 0.6653 0.6738 0.0879 0.042 Uiso 1 1 calc R . .
C37 C 0.6916(4) 0.6161(2) 0.0074(6) 0.076(3) Uani 1 1 d . . .
H37A H 0.6781 0.6235 -0.0627 0.092 Uiso 1 1 calc R . .
C38 C 0.6437(4) 0.5881(2) 0.0626(8) 0.091(3) Uani 1 1 d . . .
H38A H 0.6076 0.6053 0.0632 0.137 Uiso 1 1 calc R . .
H38B H 0.6558 0.5819 0.1324 0.137 Uiso 1 1 calc R . .
H38C H 0.6378 0.5594 0.0268 0.137 Uiso 1 1 calc R . .
C39 C 0.7490(6) 0.5877(3) 0.0000(11) 0.170(8) Uani 1 1 d . . .
H39A H 0.7783 0.6054 -0.0360 0.255 Uiso 1 1 calc R . .
H39B H 0.7414 0.5596 -0.0371 0.255 Uiso 1 1 calc R . .
H39C H 0.7628 0.5806 0.0683 0.255 Uiso 1 1 calc R . .
C40 C 0.7282(2) 0.87126(17) 0.0795(4) 0.0321(11) Uani 1 1 d . . .
C41 C 0.6722(3) 0.8883(2) 0.1034(4) 0.0403(13) Uani 1 1 d . . .
H41 H 0.6403 0.8682 0.1036 0.048 Uiso 1 1 calc R . .
C42 C 0.6634(3) 0.9335(2) 0.1261(5) 0.0541(17) Uani 1 1 d . . .
H42 H 0.6256 0.9439 0.1405 0.065 Uiso 1 1 calc R . .
C43 C 0.7100(3) 0.9641(2) 0.1283(5) 0.0581(18) Uani 1 1 d . . .
H43 H 0.7039 0.9951 0.1442 0.070 Uiso 1 1 calc R . .
C44 C 0.7666(3) 0.94790(19) 0.1060(5) 0.0455(14) Uani 1 1 d . . .
H44 H 0.7982 0.9683 0.1067 0.055 Uiso 1 1 calc R . .
C45 C 0.7762(2) 0.90163(17) 0.0830(4) 0.0330(11) Uani 1 1 d . . .
C46 C 0.8368(2) 0.88389(18) 0.0632(4) 0.0312(11) Uani 1 1 d . . .
H46A H 0.8645 0.9094 0.0645 0.037 Uiso 1 1 calc R . .
H46B H 0.8478 0.8625 0.1176 0.037 Uiso 1 1 calc R . .
C47 C 0.8281(2) 0.88966(16) -0.1289(4) 0.0245(10) Uani 1 1 d . . .
H47A H 0.7924 0.9075 -0.1143 0.029 Uiso 1 1 calc R . .
C48 C 0.8145(2) 0.85730(16) -0.2171(4) 0.0244(10) Uani 1 1 d . . .
H48A H 0.7992 0.8744 -0.2757 0.029 Uiso 1 1 calc R . .
H48B H 0.8499 0.8412 -0.2387 0.029 Uiso 1 1 calc R . .
C49 C 0.8776(2) 0.92385(18) -0.1525(4) 0.0330(11) Uani 1 1 d . . .
H49A H 0.9134 0.9066 -0.1660 0.040 Uiso 1 1 calc R . .
H49B H 0.8843 0.9427 -0.0916 0.040 Uiso 1 1 calc R . .
C50 C 0.8657(2) 0.95598(18) -0.2450(4) 0.0365(12) Uani 1 1 d . . .
H50A H 0.8629 0.9368 -0.3072 0.044 Uiso 1 1 calc R . .
C51 C 0.8085(3) 0.9822(2) -0.2343(6) 0.0612(19) Uani 1 1 d . . .
H51A H 0.8030 1.0016 -0.2936 0.092 Uiso 1 1 calc R . .
H51B H 0.8098 1.0009 -0.1730 0.092 Uiso 1 1 calc R . .
H51C H 0.7764 0.9608 -0.2293 0.092 Uiso 1 1 calc R . .
C52 C 0.9188(3) 0.9884(2) -0.2583(5) 0.0613(19) Uani 1 1 d . . .
H52A H 0.9119 1.0087 -0.3158 0.092 Uiso 1 1 calc R . .
H52B H 0.9536 0.9705 -0.2709 0.092 Uiso 1 1 calc R . .
H52C H 0.9240 1.0063 -0.1965 0.092 Uiso 1 1 calc R . .
C53 C 0.8826(2) 0.85134(18) -0.5111(5) 0.0417(14) Uani 1 1 d . . .
C54 C 0.9238(3) 0.8780(2) -0.4576(6) 0.0603(19) Uani 1 1 d . . .
H54 H 0.9390 0.8677 -0.3948 0.072 Uiso 1 1 calc R . .
C55 C 0.9423(3) 0.9205(3) -0.4992(9) 0.084(3) Uani 1 1 d . . .
H55 H 0.9697 0.9384 -0.4639 0.101 Uiso 1 1 calc R . .
C56 C 0.9195(4) 0.9359(3) -0.5931(9) 0.088(3) Uani 1 1 d . . .
H56 H 0.9321 0.9638 -0.6210 0.106 Uiso 1 1 calc R . .
C57 C 0.8789(3) 0.9100(2) -0.6436(6) 0.064(2) Uani 1 1 d . . .
H57 H 0.8634 0.9210 -0.7055 0.076 Uiso 1 1 calc R . .
C58 C 0.8596(3) 0.86771(18) -0.6057(5) 0.0428(14) Uani 1 1 d . . .
C59 C 0.8128(3) 0.84114(19) -0.6604(4) 0.0405(14) Uani 1 1 d . . .
H59A H 0.7976 0.8593 -0.7174 0.049 Uiso 1 1 calc R . .
H59B H 0.8294 0.8129 -0.6885 0.049 Uiso 1 1 calc R . .
C60 C 0.7387(2) 0.86947(15) -0.5321(4) 0.0273(10) Uani 1 1 d . . .
H60A H 0.7709 0.8854 -0.4963 0.033 Uiso 1 1 calc R . .
C61 C 0.6991(2) 0.84842(16) -0.4507(4) 0.0279(10) Uani 1 1 d . . .
H61A H 0.6856 0.8720 -0.4030 0.033 Uiso 1 1 calc R . .
H61B H 0.6650 0.8343 -0.4829 0.033 Uiso 1 1 calc R . .
C62 C 0.7068(3) 0.90512(17) -0.5992(4) 0.0372(12) Uani 1 1 d . . .
H62A H 0.6701 0.8920 -0.6237 0.045 Uiso 1 1 calc R . .
H62B H 0.7309 0.9122 -0.6591 0.045 Uiso 1 1 calc R . .
C63 C 0.6939(4) 0.9499(2) -0.5398(6) 0.074(3) Uani 1 1 d . . .
H63A H 0.6767 0.9417 -0.4727 0.089 Uiso 1 1 calc R . .
C64 C 0.7506(6) 0.9769(3) -0.5206(13) 0.190(9) Uani 1 1 d . . .
H64A H 0.7417 1.0045 -0.4826 0.286 Uiso 1 1 calc R . .
H64B H 0.7683 0.9849 -0.5856 0.286 Uiso 1 1 calc R . .
H64C H 0.7775 0.9582 -0.4814 0.286 Uiso 1 1 calc R . .
C65 C 0.6514(3) 0.9791(2) -0.5957(8) 0.086(3) Uani 1 1 d . . .
H65A H 0.6442 1.0068 -0.5568 0.129 Uiso 1 1 calc R . .
H65B H 0.6152 0.9626 -0.6046 0.129 Uiso 1 1 calc R . .
H65C H 0.6673 0.9871 -0.6623 0.129 Uiso 1 1 calc R . .
C66 C 0.7588(2) 0.69268(16) -0.5979(4) 0.0298(11) Uani 1 1 d . . .
C67 C 0.7088(3) 0.66808(18) -0.6292(4) 0.0382(12) Uani 1 1 d . . .
H67 H 0.6723 0.6825 -0.6286 0.046 Uiso 1 1 calc R . .
C68 C 0.7130(3) 0.6226(2) -0.6610(4) 0.0488(15) Uani 1 1 d . . .
H68 H 0.6796 0.6069 -0.6832 0.059 Uiso 1 1 calc R . .
C69 C 0.7672(3) 0.6003(2) -0.6597(5) 0.0529(17) Uani 1 1 d . . .
H69 H 0.7699 0.5695 -0.6796 0.063 Uiso 1 1 calc R . .
C70 C 0.8171(3) 0.62389(18) -0.6290(4) 0.0407(13) Uani 1 1 d . . .
H70 H 0.8534 0.6090 -0.6290 0.049 Uiso 1 1 calc R . .
C71 C 0.8135(2) 0.66985(17) -0.5980(4) 0.0312(11) Uani 1 1 d . . .
C72 C 0.8675(2) 0.69501(17) -0.5607(4) 0.0308(11) Uani 1 1 d . . .
H72A H 0.9001 0.6735 -0.5555 0.037 Uiso 1 1 calc R . .
H72B H 0.8782 0.7186 -0.6106 0.037 Uiso 1 1 calc R . .
C73 C 0.8360(2) 0.68463(15) -0.3781(4) 0.0242(10) Uani 1 1 d . . .
H73A H 0.8007 0.6692 -0.4046 0.029 Uiso 1 1 calc R . .
C74 C 0.8173(2) 0.71568(16) -0.2905(3) 0.0262(10) Uani 1 1 d . . .
H74A H 0.7975 0.6978 -0.2373 0.031 Uiso 1 1 calc R . .
H74B H 0.8514 0.7305 -0.2600 0.031 Uiso 1 1 calc R . .
C75 C 0.8796(2) 0.64725(16) -0.3445(4) 0.0287(10) Uani 1 1 d . . .
H75A H 0.8895 0.6285 -0.4041 0.034 Uiso 1 1 calc R . .
H75B H 0.9154 0.6620 -0.3205 0.034 Uiso 1 1 calc R . .
C76 C 0.8563(2) 0.61578(17) -0.2588(4) 0.0346(11) Uani 1 1 d . . .
H76A H 0.8504 0.6345 -0.1966 0.042 Uiso 1 1 calc R . .
C77 C 0.7974(3) 0.5948(2) -0.2887(5) 0.0508(16) Uani 1 1 d . . .
H77A H 0.7836 0.5754 -0.2336 0.076 Uiso 1 1 calc R . .
H77B H 0.8020 0.5768 -0.3504 0.076 Uiso 1 1 calc R . .
H77C H 0.7694 0.6191 -0.3009 0.076 Uiso 1 1 calc R . .
C78 C 0.9004(2) 0.57797(18) -0.2336(5) 0.0389(12) Uani 1 1 d . . .
H78A H 0.9373 0.5917 -0.2142 0.058 Uiso 1 1 calc R . .
H78B H 0.9061 0.5588 -0.2933 0.058 Uiso 1 1 calc R . .
H78C H 0.8858 0.5596 -0.1774 0.058 Uiso 1 1 calc R . .
C79 C 0.6381(3) 0.7748(3) 0.2463(9) 0.099(3) Uani 1 1 d . . .
H79A H 0.6184 0.7999 0.2805 0.149 Uiso 1 1 calc R . .
H79B H 0.6338 0.7472 0.2866 0.149 Uiso 1 1 calc R . .
H79C H 0.6211 0.7702 0.1792 0.149 Uiso 1 1 calc R . .
N1 N 0.53815(16) 0.85316(13) -0.2155(3) 0.0251(8) Uani 1 1 d . . .
H1A H 0.5256 0.8479 -0.1497 0.030 Uiso 1 1 calc R . .
N2 N 0.54210(16) 0.71843(14) -0.3377(3) 0.0284(9) Uani 1 1 d . . .
H2A H 0.5328 0.7236 -0.4052 0.034 Uiso 1 1 calc R . .
N3 N 0.76361(18) 0.73484(13) 0.0626(3) 0.0266(9) Uani 1 1 d . . .
H3A H 0.7360 0.7449 0.1085 0.032 Uiso 1 1 calc R . .
N4 N 0.84031(17) 0.86037(12) -0.0379(3) 0.0243(8) Uani 1 1 d . . .
H4A H 0.8783 0.8508 -0.0446 0.029 Uiso 1 1 calc R . .
N5 N 0.76436(18) 0.82965(14) -0.5881(3) 0.0271(9) Uani 1 1 d . . .
H5A H 0.7349 0.8169 -0.6264 0.032 Uiso 1 1 calc R . .
N6 N 0.85733(16) 0.71666(13) -0.4591(3) 0.0257(8) Uani 1 1 d . . .
H6A H 0.8923 0.7285 -0.4372 0.031 Uiso 1 1 calc R . .
O1 O 0.54802(15) 0.80579(11) -0.4067(3) 0.0311(8) Uani 1 1 d . . .
O2 O 0.64664(13) 0.82319(10) -0.2316(2) 0.0221(6) Uani 1 1 d . . .
O3 O 0.54118(15) 0.76620(11) -0.1460(3) 0.0320(8) Uani 1 1 d . . .
O4 O 0.64913(14) 0.74818(10) -0.3023(2) 0.0252(7) Uani 1 1 d . . .
O5 O 0.86169(14) 0.76996(10) -0.0471(3) 0.0308(7) Uani 1 1 d . . .
O6 O 0.72805(13) 0.75632(10) -0.1248(2) 0.0214(6) Uani 1 1 d . . .
O7 O 0.73587(15) 0.82673(11) 0.0593(3) 0.0308(8) Uani 1 1 d . . .
O8 O 0.77218(13) 0.82549(10) -0.1810(2) 0.0212(6) Uani 1 1 d . . .
O9 O 0.86623(15) 0.81024(11) -0.4722(3) 0.0357(8) Uani 1 1 d . . .
O10 O 0.73265(14) 0.81466(11) -0.3974(2) 0.0236(7) Uani 1 1 d . . .
O11 O 0.75371(15) 0.73709(11) -0.5703(3) 0.0296(8) Uani 1 1 d . . .
O12 O 0.77867(14) 0.74918(10) -0.3315(2) 0.0229(7) Uani 1 1 d . . .
O13 O 0.6933(3) 0.7845(3) 0.2366(5) 0.116(3) Uani 1 1 d . . .
H13D H 0.7285 0.7975 0.2500 0.139 Uiso 1 1 d R . .
O14 O 0.93820(17) 0.98793(13) 0.1221(5) 0.0775(19) Uani 1 1 d . . .
H14A H 0.9224 1.0149 0.1427 0.093 Uiso 1 1 d R . .
H14B H 0.9775 0.9852 0.1154 0.093 Uiso 1 1 d R . .
O15 O 0.9887(4) 0.7660(3) -0.4045(13) 0.268(9) Uani 1 1 d . . .
H15A H 1.0066 0.7513 -0.4573 0.322 Uiso 1 1 d R . .
H15B H 1.0058 0.7909 -0.3755 0.322 Uiso 1 1 d R . .
Fe1 Fe 0.57654(3) 0.78533(2) -0.27353(5) 0.02171(15) Uani 1 1 d . . .
Fe2 Fe 0.71758(3) 0.78603(2) -0.26159(4) 0.01785(14) Uani 1 1 d . . .
Fe3 Fe 0.78387(3) 0.79517(2) -0.04319(5) 0.02094(14) Uani 1 1 d . . .
Fe4 Fe 0.79287(3) 0.77619(2) -0.47179(5) 0.02111(14) Uani 1 1 d . . .

loop_
_atom_site_aniso_label
_atom_site_aniso_U_11
_atom_site_aniso_U_22
_atom_site_aniso_U_33
_atom_site_aniso_U_23
_atom_site_aniso_U_13
_atom_site_aniso_U_12
C1 0.021(2) 0.025(2) 0.034(3) 0.002(2) -0.0089(19) -0.0006(18)
C2 0.031(3) 0.041(3) 0.034(3) -0.001(2) -0.007(2) -0.002(2)
C3 0.043(3) 0.047(3) 0.040(3) 0.010(3) -0.006(3) -0.004(3)
C4 0.048(3) 0.038(3) 0.066(4) 0.017(3) -0.026(3) -0.009(3)
C5 0.032(3) 0.025(3) 0.060(4) 0.000(2) -0.016(3) 0.005(2)
C6 0.019(2) 0.026(3) 0.043(3) 0.000(2) -0.009(2) -0.0025(19)
C7 0.021(2) 0.028(3) 0.043(3) -0.008(2) -0.002(2) 0.0008(19)
C8 0.020(2) 0.021(2) 0.033(3) -0.0057(19) -0.0010(19) 0.0008(17)
C9 0.027(2) 0.021(2) 0.030(3) -0.0094(19) -0.002(2) 0.0029(19)
C10 0.026(2) 0.027(3) 0.043(3) -0.008(2) -0.001(2) 0.008(2)
C11 0.037(3) 0.025(3) 0.067(4) -0.009(3) -0.015(3) 0.005(2)
C12 0.092(6) 0.055(5) 0.079(6) 0.012(4) -0.004(5) -0.023(4)
C13 0.054(4) 0.031(3) 0.107(6) -0.026(4) -0.023(4) 0.016(3)
C14 0.023(2) 0.030(3) 0.041(3) 0.002(2) 0.015(2) 0.002(2)
C15 0.036(3) 0.040(3) 0.046(3) 0.006(3) 0.017(2) 0.004(2)
C16 0.048(3) 0.047(3) 0.049(4) 0.015(3) 0.022(3) 0.009(3)
C17 0.050(3) 0.033(3) 0.077(5) 0.018(3) 0.024(4) 0.003(3)
C18 0.033(3) 0.030(3) 0.072(4) -0.002(3) 0.017(3) -0.004(2)
C19 0.023(2) 0.028(3) 0.053(3) 0.000(2) 0.011(2) -0.001(2)
C20 0.025(2) 0.030(3) 0.056(3) -0.004(3) -0.002(2) -0.007(2)
C21 0.030(3) 0.021(2) 0.036(3) -0.003(2) 0.002(2) -0.0049(19)
C22 0.031(2) 0.022(2) 0.031(2) -0.0088(19) 0.003(2) -0.001(2)
C23 0.040(3) 0.025(3) 0.049(3) -0.010(2) -0.006(3) -0.009(2)
C24 0.036(3) 0.032(3) 0.067(4) -0.017(3) 0.000(3) -0.006(2)
C25 0.094(6) 0.047(4) 0.074(5) 0.005(4) -0.010(4) 0.017(4)
C26 0.060(4) 0.038(3) 0.108(6) -0.035(4) -0.002(4) 0.003(3)
C27 0.028(2) 0.022(2) 0.036(3) -0.003(2) -0.014(2) 0.0033(19)
C28 0.030(2) 0.032(3) 0.040(3) -0.004(2) -0.007(2) 0.001(2)
C29 0.033(3) 0.032(3) 0.067(4) -0.012(3) -0.018(3) 0.010(2)
C30 0.043(3) 0.026(3) 0.066(4) -0.001(3) -0.024(3) 0.010(2)
C31 0.050(3) 0.031(3) 0.042(3) 0.007(2) -0.020(3) 0.000(2)
C32 0.040(3) 0.027(3) 0.033(3) 0.000(2) -0.018(2) 0.003(2)
C33 0.048(3) 0.032(3) 0.025(2) 0.005(2) -0.009(2) 0.000(2)
C34 0.033(2) 0.022(2) 0.024(2) 0.0027(18) 0.0057(19) 0.0025(19)
C35 0.028(2) 0.026(2) 0.029(2) 0.007(2) 0.0029(19) -0.001(2)
C36 0.045(3) 0.026(3) 0.032(3) 0.012(2) 0.004(2) -0.003(2)
C37 0.137(8) 0.048(4) 0.044(4) 0.014(3) -0.015(4) -0.048(5)
C38 0.077(5) 0.044(4) 0.152(9) 0.032(5) -0.037(6) -0.021(4)
C39 0.222(14) 0.041(5) 0.246(16) -0.049(7) 0.178(13) -0.029(6)
C40 0.046(3) 0.031(3) 0.020(2) -0.002(2) 0.003(2) 0.007(2)
C41 0.039(3) 0.051(3) 0.031(3) -0.006(3) 0.005(2) 0.008(3)
C42 0.059(4) 0.055(4) 0.048(4) -0.016(3) 0.005(3) 0.025(3)
C43 0.085(5) 0.039(3) 0.051(4) -0.013(3) 0.003(4) 0.021(4)
C44 0.062(4) 0.030(3) 0.045(3) -0.008(2) 0.001(3) 0.006(3)
C45 0.047(3) 0.031(3) 0.021(2) -0.005(2) 0.000(2) 0.006(2)
C46 0.041(3) 0.031(3) 0.022(2) 0.000(2) -0.004(2) -0.006(2)
C47 0.030(2) 0.022(2) 0.022(2) 0.0032(19) -0.0004(19) -0.0008(19)
C48 0.029(2) 0.022(2) 0.022(2) -0.0002(19) 0.0036(19) -0.0026(18)
C49 0.035(3) 0.031(3) 0.034(3) 0.000(2) -0.003(2) -0.007(2)
C50 0.048(3) 0.027(3) 0.035(3) 0.005(2) -0.001(2) -0.009(2)
C51 0.079(5) 0.026(3) 0.079(5) 0.012(3) -0.010(4) 0.007(3)
C52 0.091(5) 0.039(4) 0.054(4) 0.013(3) -0.002(4) -0.033(4)
C53 0.030(3) 0.030(3) 0.064(4) -0.016(3) 0.021(3) -0.003(2)
C54 0.034(3) 0.057(4) 0.089(5) -0.027(4) 0.026(3) -0.015(3)
C55 0.058(5) 0.065(5) 0.129(8) -0.045(5) 0.049(5) -0.037(4)
C56 0.088(6) 0.043(4) 0.133(9) -0.018(5) 0.065(7) -0.016(4)
C57 0.075(5) 0.031(3) 0.085(5) 0.007(3) 0.049(4) 0.000(3)
C58 0.047(3) 0.028(3) 0.053(4) 0.006(2) 0.032(3) 0.006(2)
C59 0.055(3) 0.032(3) 0.034(3) 0.012(2) 0.018(3) 0.013(3)
C60 0.033(2) 0.022(2) 0.027(2) 0.004(2) 0.003(2) 0.0047(19)
C61 0.025(2) 0.026(2) 0.033(3) 0.012(2) -0.001(2) 0.0069(18)
C62 0.042(3) 0.030(3) 0.040(3) 0.014(2) 0.007(2) 0.009(2)
C63 0.126(7) 0.040(4) 0.056(4) 0.020(3) 0.028(5) 0.045(4)
C64 0.221(14) 0.055(5) 0.295(19) -0.085(9) -0.189(15) 0.075(7)
C65 0.055(4) 0.040(4) 0.163(9) 0.033(5) 0.032(5) 0.013(3)
C66 0.050(3) 0.023(2) 0.016(2) -0.0015(18) 0.003(2) 0.003(2)
C67 0.051(3) 0.037(3) 0.027(3) -0.002(2) 0.000(2) -0.001(3)
C68 0.070(4) 0.039(3) 0.038(3) -0.007(2) -0.008(3) -0.018(3)
C69 0.089(5) 0.025(3) 0.045(3) -0.011(3) -0.004(3) 0.007(3)
C70 0.061(4) 0.029(3) 0.031(3) -0.004(2) 0.005(3) 0.010(3)
C71 0.048(3) 0.027(3) 0.018(2) 0.0012(19) 0.004(2) 0.004(2)
C72 0.034(3) 0.033(3) 0.025(3) 0.002(2) 0.005(2) 0.008(2)
C73 0.025(2) 0.022(2) 0.026(2) 0.0026(19) 0.0021(18) 0.0058(18)
C74 0.030(2) 0.025(2) 0.023(2) -0.001(2) 0.0003(18) 0.011(2)
C75 0.033(2) 0.024(2) 0.029(3) -0.002(2) -0.001(2) 0.011(2)
C76 0.042(3) 0.024(3) 0.038(3) 0.002(2) -0.003(2) 0.006(2)
C77 0.050(3) 0.034(3) 0.068(4) 0.018(3) -0.009(3) -0.008(3)
C78 0.047(3) 0.027(3) 0.042(3) 0.005(2) -0.004(3) 0.010(2)
C79 0.061(5) 0.072(6) 0.166(10) 0.003(6) 0.042(6) -0.006(4)
N1 0.0202(18) 0.024(2) 0.031(2) -0.0017(17) 0.0013(16) 0.0009(15)
N2 0.0267(19) 0.024(2) 0.034(2) -0.0052(18) -0.0045(16) -0.0013(17)
N3 0.036(2) 0.024(2) 0.0202(19) 0.0009(16) 0.0011(16) 0.0019(16)
N4 0.0267(19) 0.0225(19) 0.024(2) -0.0011(16) -0.0016(16) -0.0014(15)
N5 0.035(2) 0.026(2) 0.020(2) 0.0038(16) 0.0013(17) 0.0042(17)
N6 0.0269(18) 0.0238(18) 0.0264(19) 0.0039(17) 0.0026(16) 0.0053(16)
O1 0.0375(19) 0.0258(17) 0.0299(18) -0.0015(14) -0.0061(15) 0.0083(15)
O2 0.0218(14) 0.0172(15) 0.0273(16) -0.0059(13) -0.0017(13) 0.0025(12)
O3 0.0401(19) 0.0235(17) 0.0325(19) -0.0017(14) 0.0066(15) -0.0046(15)
O4 0.0240(15) 0.0194(15) 0.0321(18) -0.0059(13) 0.0001(14) 0.0018(13)
O5 0.0305(17) 0.0214(16) 0.0405(19) 0.0050(15) -0.0028(15) 0.0049(13)
O6 0.0280(16) 0.0143(14) 0.0219(15) 0.0034(12) -0.0019(13) -0.0041(12)
O7 0.0362(18) 0.0277(18) 0.0287(18) -0.0070(14) 0.0087(15) 0.0014(14)
O8 0.0267(16) 0.0175(15) 0.0192(15) 0.0026(12) -0.0006(13) -0.0034(13)
O9 0.0317(18) 0.0297(18) 0.046(2) 0.0013(16) 0.0036(17) -0.0020(14)
O10 0.0274(16) 0.0227(16) 0.0207(16) 0.0041(13) 0.0036(13) 0.0055(13)
O11 0.0377(19) 0.0238(17) 0.0273(18) -0.0028(14) -0.0040(15) 0.0042(14)
O12 0.0284(16) 0.0221(16) 0.0181(15) 0.0024(12) 0.0012(13) 0.0103(13)
O13 0.094(5) 0.148(7) 0.105(5) -0.053(5) 0.016(4) -0.026(5)
O14 0.030(2) 0.024(2) 0.179(6) -0.052(3) -0.023(3) -0.0065(16)
O15 0.157(8) 0.081(5) 0.57(2) 0.024(9) 0.232(13) -0.032(5)
Fe1 0.0215(3) 0.0185(3) 0.0251(3) -0.0018(3) 0.0008(2) 0.0003(2)
Fe2 0.0206(3) 0.0145(3) 0.0184(3) 0.0006(2) 0.0002(2) 0.0014(2)
Fe3 0.0265(3) 0.0170(3) 0.0193(3) 0.0007(2) 0.0002(3) 0.0007(2)
Fe4 0.0257(3) 0.0180(3) 0.0197(3) 0.0009(2) 0.0026(2) 0.0024(2)

loop_
_atom_type_symbol
_atom_type_description
_atom_type_scat_dispersion_real
_atom_type_scat_dispersion_imag
_atom_type_scat_source
C C 0.0033 0.0016 'International Tables Vol C Tables 4.2.6.8 and 6.1.1.4'
H H 0.0000 0.0000 'International Tables Vol C Tables 4.2.6.8 and 6.1.1.4'
N N 0.0061 0.0033 'International Tables Vol C Tables 4.2.6.8 and 6.1.1.4'
O O 0.0106 0.0060 'International Tables Vol C Tables 4.2.6.8 and 6.1.1.4'
Fe Fe 0.3463 0.8444 'International Tables Vol C Tables 4.2.6.8 and 6.1.1.4'

loop_
_geom_angle_atom_site_label_1
_geom_angle_atom_site_label_2
_geom_angle_atom_site_label_3
_geom_angle
_geom_angle_site_symmetry_1
_geom_angle_site_symmetry_3
_geom_angle_publ_flag
O1 C1 C2 120.0(5) . . ?
O1 C1 C6 120.6(5) . . ?
C2 C1 C6 119.4(5) . . ?
C3 C2 C1 121.0(5) . . ?
C2 C3 C4 120.6(6) . . ?
C3 C4 C5 119.4(5) . . ?
C6 C5 C4 120.6(6) . . ?
C5 C6 C1 119.0(5) . . ?
C5 C6 C7 120.3(5) . . ?
C1 C6 C7 120.6(4) . . ?
N1 C7 C6 111.2(4) . . ?
N1 C8 C9 105.1(4) . . ?
N1 C8 C10 113.7(4) . . ?
C9 C8 C10 113.9(4) . . ?
O2 C9 C8 108.7(4) . . ?
C11 C10 C8 115.2(4) . . ?
C12 C11 C10 113.4(5) . . ?
C12 C11 C13 110.2(6) . . ?
C10 C11 C13 110.9(5) . . ?
O3 C14 C19 121.9(5) . . ?
O3 C14 C15 120.0(5) . . ?
C19 C14 C15 118.1(5) . . ?
C16 C15 C14 120.3(6) . . ?
C17 C16 C15 120.6(6) . . ?
C16 C17 C18 119.8(6) . . ?
C17 C18 C19 121.1(6) . . ?
C18 C19 C14 120.2(6) . . ?
C18 C19 C20 121.6(5) . . ?
C14 C19 C20 118.3(5) . . ?
N2 C20 C19 111.8(4) . . ?
N2 C21 C22 105.6(4) . . ?
N2 C21 C23 113.6(4) . . ?
C22 C21 C23 113.0(4) . . ?
O4 C22 C21 107.8(4) . . ?
C24 C23 C21 115.2(4) . . ?
C23 C24 C26 110.1(5) . . ?
C23 C24 C25 112.3(5) . . ?
C26 C24 C25 111.4(6) . . ?
O5 C27 C32 121.3(5) . . ?
O5 C27 C28 119.4(5) . . ?
C32 C27 C28 119.2(4) . . ?
C29 C28 C27 120.5(5) . . ?
C28 C29 C30 120.6(6) . . ?
C31 C30 C29 119.5(5) . . ?
C30 C31 C32 120.7(6) . . ?
C27 C32 C31 119.5(5) . . ?
C27 C32 C33 120.2(4) . . ?
C31 C32 C33 120.3(5) . . ?
N3 C33 C32 111.5(4) . . ?
N3 C34 C35 106.2(4) . . ?
N3 C34 C36 114.4(4) . . ?
C35 C34 C36 111.9(4) . . ?
O6 C35 C34 107.9(4) . . ?
C37 C36 C34 113.3(5) . . ?
C36 C37 C38 109.9(7) . . ?
C36 C37 C39 110.2(7) . . ?
C38 C37 C39 110.1(6) . . ?
O7 C40 C41 120.4(5) . . ?
O7 C40 C45 121.0(5) . . ?
C41 C40 C45 118.5(5) . . ?
C42 C41 C40 121.5(6) . . ?
C41 C42 C43 120.8(6) . . ?
C42 C43 C44 118.9(5) . . ?
C45 C44 C43 120.9(6) . . ?
C44 C45 C40 119.4(5) . . ?
C44 C45 C46 120.9(5) . . ?
C40 C45 C46 119.7(4) . . ?
N4 C46 C45 111.1(4) . . ?
N4 C47 C48 106.5(4) . . ?
N4 C47 C49 113.2(4) . . ?
C48 C47 C49 113.7(4) . . ?
O8 C48 C47 107.2(4) . . ?
C47 C49 C50 114.7(4) . . ?
C51 C50 C52 112.1(5) . . ?
C51 C50 C49 112.5(5) . . ?
C52 C50 C49 108.6(5) . . ?
O9 C53 C54 119.2(6) . . ?
O9 C53 C58 121.3(5) . . ?
C54 C53 C58 119.5(6) . . ?
C53 C54 C55 119.5(8) . . ?
C56 C55 C54 120.2(8) . . ?
C57 C56 C55 119.7(8) . . ?
C56 C57 C58 122.1(9) . . ?
C57 C58 C53 119.0(7) . . ?
C57 C58 C59 120.8(7) . . ?
C53 C58 C59 120.0(5) . . ?
N5 C59 C58 110.3(5) . . ?
N5 C60 C61 105.1(4) . . ?
N5 C60 C62 115.8(4) . . ?
C61 C60 C62 112.6(4) . . ?
O10 C61 C60 107.3(4) . . ?
C60 C62 C63 112.2(5) . . ?
C65 C63 C64 109.7(6) . . ?
C65 C63 C62 111.5(7) . . ?
C64 C63 C62 110.6(7) . . ?
O11 C66 C67 119.7(5) . . ?
O11 C66 C71 121.9(5) . . ?
C67 C66 C71 118.4(4) . . ?
C68 C67 C66 121.0(6) . . ?
C67 C68 C69 120.0(6) . . ?
C70 C69 C68 120.0(5) . . ?
C69 C70 C71 120.4(5) . . ?
C70 C71 C66 120.2(5) . . ?
C70 C71 C72 120.4(5) . . ?
C66 C71 C72 119.4(4) . . ?
N6 C72 C71 111.3(4) . . ?
N6 C73 C74 104.5(4) . . ?
N6 C73 C75 115.6(4) . . ?
C74 C73 C75 113.0(4) . . ?
O12 C74 C73 107.7(4) . . ?
C76 C75 C73 113.8(4) . . ?
C77 C76 C78 110.3(4) . . ?
C77 C76 C75 111.0(5) . . ?
C78 C76 C75 110.9(4) . . ?
C7 N1 C8 115.4(4) . . ?
C7 N1 Fe1 111.9(3) . . ?
C8 N1 Fe1 109.6(2) . . ?
C20 N2 C21 114.4(4) . . ?
C20 N2 Fe1 111.1(3) . . ?
C21 N2 Fe1 109.9(3) . . ?
C33 N3 C34 114.4(4) . . ?
C33 N3 Fe3 112.9(3) . . ?
C34 N3 Fe3 108.9(3) . . ?
C46 N4 C47 115.5(3) . . ?
C46 N4 Fe3 112.2(3) . . ?
C47 N4 Fe3 110.2(3) . . ?
C60 N5 C59 115.2(4) . . ?
C60 N5 Fe4 108.8(3) . . ?
C59 N5 Fe4 111.2(3) . . ?
C72 N6 C73 114.5(4) . . ?
C72 N6 Fe4 111.1(3) . . ?
C73 N6 Fe4 108.4(3) . . ?
C1 O1 Fe1 134.1(3) . . ?
C9 O2 Fe2 131.0(3) . . ?
C9 O2 Fe1 120.0(3) . . ?
Fe2 O2 Fe1 107.22(13) . . ?
C14 O3 Fe1 132.7(3) . . ?
C22 O4 Fe2 130.9(3) . . ?
C22 O4 Fe1 119.7(3) . . ?
Fe2 O4 Fe1 107.46(14) . . ?
C27 O5 Fe3 133.9(3) . . ?
C35 O6 Fe2 131.1(3) . . ?
C35 O6 Fe3 119.8(3) . . ?
Fe2 O6 Fe3 107.65(13) . . ?
C40 O7 Fe3 131.7(3) . . ?
C48 O8 Fe2 128.9(3) . . ?
C48 O8 Fe3 119.4(3) . . ?
Fe2 O8 Fe3 107.32(13) . . ?
C53 O9 Fe4 133.6(3) . . ?
C61 O10 Fe2 129.0(3) . . ?
C61 O10 Fe4 121.0(3) . . ?
Fe2 O10 Fe4 108.12(14) . . ?
C66 O11 Fe4 134.6(3) . . ?
C74 O12 Fe2 129.7(3) . . ?
C74 O12 Fe4 120.6(3) . . ?
Fe2 O12 Fe4 108.50(13) . . ?
O3 Fe1 O1 135.63(15) . . ?
O3 Fe1 O4 110.44(14) . . ?
O1 Fe1 O4 105.98(14) . . ?
O3 Fe1 O2 104.97(14) . . ?
O1 Fe1 O2 109.79(14) . . ?
O4 Fe1 O2 72.01(12) . . ?
O3 Fe1 N2 85.55(15) . . ?
O1 Fe1 N2 79.58(15) . . ?
O4 Fe1 N2 75.81(13) . . ?
O2 Fe1 N2 147.81(13) . . ?
O3 Fe1 N1 78.79(14) . . ?
O1 Fe1 N1 84.29(15) . . ?
O4 Fe1 N1 147.12(13) . . ?
O2 Fe1 N1 75.12(12) . . ?
N2 Fe1 N1 137.07(14) . . ?
O12 Fe2 O10 72.38(12) . . ?
O12 Fe2 O4 97.54(13) . . ?
O10 Fe2 O4 97.64(13) . . ?
O12 Fe2 O2 163.60(13) . . ?
O10 Fe2 O2 94.99(13) . . ?
O4 Fe2 O2 73.31(12) . . ?
O12 Fe2 O6 95.13(12) . . ?
O10 Fe2 O6 163.10(13) . . ?
O4 Fe2 O6 95.22(13) . . ?
O2 Fe2 O6 99.18(13) . . ?
O12 Fe2 O8 96.50(13) . . ?
O10 Fe2 O8 96.74(13) . . ?
O4 Fe2 O8 162.37(13) . . ?
O2 Fe2 O8 95.33(13) . . ?
O6 Fe2 O8 72.90(12) . . ?
O5 Fe3 O7 135.69(15) . . ?
O5 Fe3 O6 110.94(13) . . ?
O7 Fe3 O6 105.63(14) . . ?
O5 Fe3 O8 105.44(14) . . ?
O7 Fe3 O8 109.00(14) . . ?
O6 Fe3 O8 72.12(12) . . ?
O5 Fe3 N3 84.78(14) . . ?
O7 Fe3 N3 80.64(14) . . ?
O6 Fe3 N3 75.87(13) . . ?
O8 Fe3 N3 147.97(13) . . ?
O5 Fe3 N4 78.35(14) . . ?
O7 Fe3 N4 84.55(14) . . ?
O6 Fe3 N4 146.97(13) . . ?
O8 Fe3 N4 74.85(13) . . ?
N3 Fe3 N4 137.16(14) . . ?
O11 Fe4 O9 134.14(16) . . ?
O11 Fe4 O12 107.21(14) . . ?
O9 Fe4 O12 109.88(15) . . ?
O11 Fe4 O10 109.22(14) . . ?
O9 Fe4 O10 107.71(14) . . ?
O12 Fe4 O10 70.94(12) . . ?
O11 Fe4 N5 80.19(14) . . ?
O9 Fe4 N5 83.99(15) . . ?
O12 Fe4 N5 145.79(13) . . ?
O10 Fe4 N5 75.09(13) . . ?
O11 Fe4 N6 84.18(14) . . ?
O9 Fe4 N6 80.34(14) . . ?
O12 Fe4 N6 75.00(13) . . ?
O10 Fe4 N6 145.73(13) . . ?
N5 Fe4 N6 139.14(14) . . ?

loop_
_geom_bond_atom_site_label_1
_geom_bond_atom_site_label_2
_geom_bond_distance
_geom_bond_site_symmetry_2
_geom_bond_publ_flag
C1 O1 1.328(6) . ?
C1 C2 1.397(7) . ?
C1 C6 1.400(7) . ?
C2 C3 1.371(8) . ?
C3 C4 1.377(9) . ?
C4 C5 1.400(9) . ?
C5 C6 1.399(7) . ?
C6 C7 1.489(7) . ?
C7 N1 1.479(6) . ?
C8 N1 1.490(6) . ?
C8 C9 1.505(6) . ?
C8 C10 1.531(6) . ?
C9 O2 1.401(5) . ?
C10 C11 1.513(7) . ?
C11 C12 1.503(10) . ?
C11 C13 1.516(8) . ?
C14 O3 1.324(6) . ?
C14 C19 1.400(7) . ?
C14 C15 1.403(8) . ?
C15 C16 1.389(8) . ?
C16 C17 1.362(9) . ?
C17 C18 1.376(10) . ?
C18 C19 1.376(8) . ?
C19 C20 1.504(8) . ?
C20 N2 1.487(6) . ?
C21 N2 1.487(6) . ?
C21 C22 1.512(6) . ?
C21 C23 1.538(6) . ?
C22 O4 1.416(5) . ?
C23 C24 1.521(8) . ?
C24 C26 1.523(8) . ?
C24 C25 1.523(10) . ?
C27 O5 1.341(5) . ?
C27 C32 1.389(7) . ?
C27 C28 1.391(7) . ?
C28 C29 1.373(7) . ?
C29 C30 1.391(9) . ?
C30 C31 1.362(9) . ?
C31 C32 1.408(7) . ?
C32 C33 1.502(8) . ?
C33 N3 1.474(6) . ?
C34 N3 1.490(6) . ?
C34 C35 1.499(7) . ?
C34 C36 1.538(6) . ?
C35 O6 1.422(5) . ?
C36 C37 1.524(8) . ?
C37 C38 1.534(11) . ?
C37 C39 1.543(15) . ?
C40 O7 1.328(6) . ?
C40 C41 1.399(7) . ?
C40 C45 1.400(8) . ?
C41 C42 1.355(8) . ?
C42 C43 1.383(10) . ?
C43 C44 1.396(9) . ?
C44 C45 1.390(7) . ?
C45 C46 1.493(7) . ?
C46 N4 1.476(6) . ?
C47 N4 1.477(6) . ?
C47 C48 1.508(6) . ?
C47 C49 1.528(7) . ?
C48 O8 1.411(5) . ?
C49 C50 1.539(7) . ?
C50 C51 1.510(9) . ?
C50 C52 1.538(8) . ?
C53 O9 1.345(6) . ?
C53 C54 1.396(9) . ?
C53 C58 1.411(9) . ?
C54 C55 1.409(11) . ?
C55 C56 1.392(14) . ?
C56 C57 1.356(12) . ?
C57 C58 1.391(8) . ?
C58 C59 1.490(9) . ?
C59 N5 1.482(6) . ?
C60 N5 1.481(6) . ?
C60 C61 1.513(7) . ?
C60 C62 1.530(6) . ?
C61 O10 1.418(5) . ?
C62 C63 1.535(8) . ?
C63 C65 1.472(10) . ?
C63 C64 1.527(15) . ?
C66 O11 1.340(6) . ?
C66 C67 1.400(8) . ?
C66 C71 1.406(7) . ?
C67 C68 1.383(8) . ?
C68 C69 1.389(10) . ?
C69 C70 1.381(9) . ?
C70 C71 1.392(7) . ?
C71 C72 1.506(7) . ?
C72 N6 1.474(6) . ?
C73 N6 1.481(6) . ?
C73 C74 1.507(6) . ?
C73 C75 1.530(6) . ?
C74 O12 1.411(5) . ?
C75 C76 1.528(7) . ?
C76 C77 1.517(8) . ?
C76 C78 1.521(7) . ?
C79 O13 1.289(10) . ?
N1 Fe1 2.276(4) . ?
N2 Fe1 2.248(4) . ?
N3 Fe3 2.266(4) . ?
N4 Fe3 2.283(4) . ?
N5 Fe4 2.254(4) . ?
N6 Fe4 2.268(4) . ?
O1 Fe1 1.932(3) . ?
O2 Fe2 1.975(3) . ?
O2 Fe1 2.007(3) . ?
O3 Fe1 1.915(3) . ?
O4 Fe2 1.973(3) . ?
O4 Fe1 2.003(3) . ?
O5 Fe3 1.913(3) . ?
O6 Fe2 1.981(3) . ?
O6 Fe3 1.996(3) . ?
O7 Fe3 1.944(3) . ?
O8 Fe2 1.982(3) . ?
O8 Fe3 2.003(3) . ?
O9 Fe4 1.936(3) . ?
O10 Fe2 1.972(3) . ?
O10 Fe4 2.009(3) . ?
O11 Fe4 1.922(3) . ?
O12 Fe2 1.970(3) . ?
O12 Fe4 2.002(3) . ?
